data_7246868
loop_
_publ_author_name
'Artemjev, Alexey A.'
'Kubasov, Alexey S.'
'Kuznetsov, Maxim L.'
'Grudova, Mariya V.'
'Khrustalev, Victor N.'
'Kritchenkov, Andreii S.'
'Tskhovrebov, Alexander G.'

_publ_section_title
;
 Mechanistic investigation of 1,3-dipolar cycloaddition between
 bifunctional 2-pyridylselenyl reagents and nitriles including reactions
 with cyanamides
;
_journal_issue 25
_journal_name_full CrystEngComm
_journal_page_first 3691
_journal_page_last 3701
_journal_paper_doi 10.1039/D3CE00385J
_journal_volume 25
_journal_year 2023
_chemical_formula_moiety 'C8 H10 N3 Se, Cl'
_chemical_formula_sum 'C8 H10 Cl N3 Se'
_chemical_formula_weight 262.60
_space_group_crystal_system monoclinic
_space_group_IT_number 14
_space_group_name_Hall '-P 2ybc'
_space_group_name_H-M_alt 'P 1 21/c 1'
_atom_sites_solution_hydrogens geom
_audit_creation_date 2023-04-05
_audit_creation_method
;
Olex2 1.5
(compiled 2023.03.06 svn.rbb2c1857 for OlexSys, GUI svn.r6748)
;
_audit_update_record
;
2023-04-05 deposited with the CCDC.	2023-06-01 downloaded from the CCDC.
;
_cell_angle_alpha 90
_cell_angle_beta 103.442(6)
_cell_angle_gamma 90
_cell_formula_units_Z 4
_cell_length_a 7.3227(9)
_cell_length_b 8.9950(14)
_cell_length_c 15.321(2)
_cell_measurement_reflns_used 4806
_cell_measurement_temperature 120.0
_cell_measurement_theta_max 30.07
_cell_measurement_theta_min 2.86
_cell_volume 981.5(2)
_computing_cell_refinement 'SAINT V8.40A (Bruker, 2019)'
_computing_data_reduction 'SAINT V8.40A (Bruker, 2019)'
_computing_molecular_graphics 'Olex2 1.5 (Dolomanov et al., 2009)'
_computing_publication_material 'Olex2 1.5 (Dolomanov et al., 2009)'
_computing_structure_refinement 'SHELXL 2018/3 (Sheldrick, 2015)'
_computing_structure_solution 'SHELXT 2014/5 (Sheldrick, 2014)'
_diffrn_ambient_temperature 120.00
_diffrn_measured_fraction_theta_full 0.978
_diffrn_measured_fraction_theta_max 0.980
_diffrn_measurement_device_type 'Bruker APEX-II CCD'
_diffrn_measurement_method '\f and \w scans'
_diffrn_radiation_type MoK\a
_diffrn_radiation_wavelength 0.71073
_diffrn_reflns_av_R_equivalents 0.0245
_diffrn_reflns_av_unetI/netI 0.0300
_diffrn_reflns_Laue_measured_fraction_full 0.978
_diffrn_reflns_Laue_measured_fraction_max 0.980
_diffrn_reflns_limit_h_max 8
_diffrn_reflns_limit_h_min -9
_diffrn_reflns_limit_k_max 10
_diffrn_reflns_limit_k_min -11
_diffrn_reflns_limit_l_max 18
_diffrn_reflns_limit_l_min -15
_diffrn_reflns_number 5237
_diffrn_reflns_point_group_measured_fraction_full 0.978
_diffrn_reflns_point_group_measured_fraction_max 0.980
_diffrn_reflns_theta_full 25.242
_diffrn_reflns_theta_max 25.994
_diffrn_reflns_theta_min 2.264
_exptl_absorpt_coefficient_mu 4.053
_exptl_absorpt_correction_T_max 0.7460
_exptl_absorpt_correction_T_min 0.5870
_exptl_absorpt_correction_type multi-scan
_exptl_absorpt_process_details
;
SADABS-2016/2 (Bruker,2016/2) was used for absorption correction.
wR2(int) was 0.0599 before and 0.0410 after correction.
The Ratio of minimum to maximum transmission is 0.7869.
The \l/2 correction factor is Not present.
;
_exptl_crystal_colour yellow
_exptl_crystal_colour_primary yellow
_exptl_crystal_density_diffrn 1.777
_exptl_crystal_description block
_exptl_crystal_F_000 520
_exptl_crystal_size_max 0.4
_exptl_crystal_size_mid 0.2
_exptl_crystal_size_min 0.01
_refine_diff_density_max 0.334
_refine_diff_density_min -0.486
_refine_diff_density_rms 0.074
_refine_ls_extinction_method none
_refine_ls_goodness_of_fit_ref 1.241
_refine_ls_hydrogen_treatment constr
_refine_ls_matrix_type full
_refine_ls_number_parameters 121
_refine_ls_number_reflns 1935
_refine_ls_number_restraints 0
_refine_ls_restrained_S_all 1.241
_refine_ls_R_factor_all 0.0294
_refine_ls_R_factor_gt 0.0265
_refine_ls_shift/su_max 0.000
_refine_ls_shift/su_mean 0.000
_refine_ls_structure_factor_coef Fsqd
_refine_ls_weighting_details 'w=1/[\s^2^(Fo^2^)+2.3209P] where P=(Fo^2^+2Fc^2^)/3'
_refine_ls_weighting_scheme calc
_refine_ls_wR_factor_gt 0.0648
_refine_ls_wR_factor_ref 0.0689
_reflns_Friedel_coverage 0.000
_reflns_number_gt 1849
_reflns_number_total 1935
_reflns_threshold_expression 'I > 2\s(I)'
_cod_data_source_file d3ce00385j2.cif
_cod_data_source_block 1
_cod_depositor_comments 'Adding full bibliography for 7246868--7246875.cif.'
_cod_database_code 7246868
_shelx_shelxl_version_number 2018/3
_shelx_space_group_comment
;
The symmetry employed for this shelxl refinement is uniquely defined
by the following loop, which should always be used as a source of
symmetry information in preference to the above space-group names.
They are only intended as comments.
;
_shelx_estimated_absorpt_t_max 0.961
_shelx_estimated_absorpt_t_min 0.294
_olex2_refinement_description
;
1. Twinned data refinement
 Scales: 0.8558(10)
 0.1442(10)
2. Fixed Uiso
 At 1.2 times of:
  All C(H) groups
 At 1.5 times of:
  All C(H,H,H) groups
3.a Aromatic/amide H refined with riding coordinates:
 C2(H2), C3(H3), C4(H4), C5(H5)
3.b Idealised Me refined as rotating group:
 C7(H7A,H7B,H7C), C8(H8A,H8B,H8C)
;
_olex2_submission_special_instructions 'No special instructions were received'

loop_
_space_group_symop_operation_xyz
'x, y, z'
'-x, y+1/2, -z+1/2'
'-x, -y, -z'
'x, -y-1/2, z-1/2'

loop_
_atom_site_label
_atom_site_type_symbol
_atom_site_fract_x
_atom_site_fract_y
_atom_site_fract_z
_atom_site_U_iso_or_equiv
_atom_site_adp_type
_atom_site_occupancy
_atom_site_site_symmetry_order
_atom_site_calc_flag
_atom_site_refinement_flags_posn
_atom_site_refinement_flags_adp
_atom_site_refinement_flags_occupancy
_atom_site_disorder_assembly
_atom_site_disorder_group
Se1 Se 0.71372(6) 0.46833(4) 0.45071(2) 0.01656(11) Uani 1 1 d . . . . .
N1 N 0.6188(5) 0.6210(4) 0.3733(2) 0.0204(7) Uani 1 1 d . . . . .
N2 N 0.7263(4) 0.7479(3) 0.5067(2) 0.0152(6) Uani 1 1 d . . . . .
N3 N 0.5787(5) 0.8812(4) 0.3723(2) 0.0202(7) Uani 1 1 d . . . . .
C1 C 0.7810(5) 0.6109(4) 0.5403(2) 0.0152(7) Uani 1 1 d . . . . .
C2 C 0.8672(5) 0.5946(4) 0.6312(2) 0.0183(8) Uani 1 1 d . . . . .
H2 H 0.905097 0.499135 0.655235 0.022 Uiso 1 1 calc R U . . .
C3 C 0.8966(6) 0.7179(5) 0.6854(3) 0.0217(9) Uani 1 1 d . . . . .
H3 H 0.957192 0.708791 0.747106 0.026 Uiso 1 1 calc R U . . .
C4 C 0.8369(6) 0.8570(4) 0.6491(3) 0.0222(8) Uani 1 1 d . . . . .
H4 H 0.857080 0.942449 0.686563 0.027 Uiso 1 1 calc R U . . .
C5 C 0.7501(6) 0.8717(4) 0.5608(3) 0.0198(8) Uani 1 1 d . . . . .
H5 H 0.706705 0.966110 0.536844 0.024 Uiso 1 1 calc R U . . .
C6 C 0.6414(6) 0.7479(4) 0.4124(2) 0.0185(8) Uani 1 1 d . . . . .
C7 C 0.7179(6) 0.9983(4) 0.3689(3) 0.0258(9) Uani 1 1 d . . . . .
H7A H 0.828691 0.983927 0.418137 0.039 Uiso 1 1 calc R U . . .
H7B H 0.662621 1.095961 0.374695 0.039 Uiso 1 1 calc R U . . .
H7C H 0.754780 0.992766 0.311417 0.039 Uiso 1 1 calc R U . . .
C8 C 0.4465(6) 0.8601(5) 0.2852(3) 0.0251(9) Uani 1 1 d . . . . .
H8A H 0.512504 0.815827 0.242758 0.038 Uiso 1 1 calc R U . . .
H8B H 0.393962 0.956410 0.262171 0.038 Uiso 1 1 calc R U . . .
H8C H 0.344829 0.793826 0.292455 0.038 Uiso 1 1 calc R U . . .
Cl1 Cl 0.88262(15) 0.24025(10) 0.57557(6) 0.0218(2) Uani 1 1 d . . . . .

loop_
_atom_site_aniso_label
_atom_site_aniso_U_11
_atom_site_aniso_U_22
_atom_site_aniso_U_33
_atom_site_aniso_U_23
_atom_site_aniso_U_13
_atom_site_aniso_U_12
Se1 0.02214(19) 0.01109(17) 0.01551(17) -0.00179(15) 0.00244(14) 0.00119(17)
N1 0.0269(18) 0.0158(17) 0.0162(16) 0.0008(13) 0.0003(14) 0.0035(14)
N2 0.0191(16) 0.0117(15) 0.0151(15) -0.0009(12) 0.0046(13) -0.0007(13)
N3 0.0264(18) 0.0144(17) 0.0184(16) 0.0047(13) 0.0022(14) 0.0027(14)
C1 0.0144(16) 0.0127(17) 0.0185(18) -0.0017(15) 0.0040(15) -0.0010(16)
C2 0.0217(19) 0.0159(19) 0.0177(19) 0.0012(15) 0.0052(16) 0.0000(16)
C3 0.026(2) 0.021(2) 0.0176(19) -0.0025(16) 0.0042(16) -0.0007(17)
C4 0.028(2) 0.019(2) 0.0210(19) -0.0062(16) 0.0080(17) -0.0025(18)
C5 0.025(2) 0.0106(18) 0.025(2) -0.0030(15) 0.0093(17) 0.0003(15)
C6 0.022(2) 0.0164(19) 0.0163(18) 0.0005(15) 0.0029(15) 0.0034(16)
C7 0.038(2) 0.015(2) 0.026(2) 0.0043(15) 0.0096(18) 0.0013(17)
C8 0.029(2) 0.025(2) 0.019(2) 0.0050(17) 0.0013(17) 0.0057(18)
Cl1 0.0311(5) 0.0126(4) 0.0214(5) 0.0021(4) 0.0055(4) 0.0010(4)

loop_
_atom_type_symbol
_atom_type_description
_atom_type_scat_dispersion_real
_atom_type_scat_dispersion_imag
_atom_type_scat_source
C C 0.0033 0.0016 'International Tables Vol C Tables 4.2.6.8 and 6.1.1.4'
H H 0.0000 0.0000 'International Tables Vol C Tables 4.2.6.8 and 6.1.1.4'
Cl Cl 0.1484 0.1585 'International Tables Vol C Tables 4.2.6.8 and 6.1.1.4'
N N 0.0061 0.0033 'International Tables Vol C Tables 4.2.6.8 and 6.1.1.4'
Se Se -0.0929 2.2259 'International Tables Vol C Tables 4.2.6.8 and 6.1.1.4'

loop_
_geom_angle_atom_site_label_1
_geom_angle_atom_site_label_2
_geom_angle_atom_site_label_3
_geom_angle
_geom_angle_site_symmetry_1
_geom_angle_site_symmetry_3
_geom_angle_publ_flag
N1 Se1 C1 87.53(15) . . ?
C6 N1 Se1 112.0(3) . . ?
C1 N2 C5 121.4(3) . . ?
C1 N2 C6 113.7(3) . . ?
C5 N2 C6 124.9(3) . . ?
C6 N3 C7 118.5(3) . . ?
C6 N3 C8 111.9(3) . . ?
C8 N3 C7 112.0(3) . . ?
N2 C1 Se1 109.9(3) . . ?
N2 C1 C2 119.9(3) . . ?
C2 C1 Se1 130.1(3) . . ?
C1 C2 H2 120.3 . . ?
C3 C2 C1 119.3(4) . . ?
C3 C2 H2 120.3 . . ?
C2 C3 H3 120.3 . . ?
C2 C3 C4 119.5(4) . . ?
C4 C3 H3 120.3 . . ?
C3 C4 H4 119.6 . . ?
C5 C4 C3 120.9(4) . . ?
C5 C4 H4 119.6 . . ?
N2 C5 H5 120.5 . . ?
C4 C5 N2 119.0(4) . . ?
C4 C5 H5 120.5 . . ?
N1 C6 N2 116.7(3) . . ?
N1 C6 N3 125.1(3) . . ?
N3 C6 N2 118.1(3) . . ?
N3 C7 H7A 109.5 . . ?
N3 C7 H7B 109.5 . . ?
N3 C7 H7C 109.5 . . ?
H7A C7 H7B 109.5 . . ?
H7A C7 H7C 109.5 . . ?
H7B C7 H7C 109.5 . . ?
N3 C8 H8A 109.5 . . ?
N3 C8 H8B 109.5 . . ?
N3 C8 H8C 109.5 . . ?
H8A C8 H8B 109.5 . . ?
H8A C8 H8C 109.5 . . ?
H8B C8 H8C 109.5 . . ?

loop_
_geom_bond_atom_site_label_1
_geom_bond_atom_site_label_2
_geom_bond_distance
_geom_bond_site_symmetry_2
_geom_bond_publ_flag
Se1 N1 1.842(3) . ?
Se1 C1 1.860(4) . ?
N1 C6 1.282(5) . ?
N2 C1 1.360(5) . ?
N2 C5 1.374(5) . ?
N2 C6 1.434(5) . ?
N3 C6 1.376(5) . ?
N3 C7 1.475(5) . ?
N3 C8 1.468(5) . ?
C1 C2 1.396(5) . ?
C2 H2 0.9500 . ?
C2 C3 1.372(5) . ?
C3 H3 0.9500 . ?
C3 C4 1.398(6) . ?
C4 H4 0.9500 . ?
C4 C5 1.361(6) . ?
C5 H5 0.9500 . ?
C7 H7A 0.9800 . ?
C7 H7B 0.9800 . ?
C7 H7C 0.9800 . ?
C8 H8A 0.9800 . ?
C8 H8B 0.9800 . ?
C8 H8C 0.9800 . ?

loop_
_geom_torsion_atom_site_label_1
_geom_torsion_atom_site_label_2
_geom_torsion_atom_site_label_3
_geom_torsion_atom_site_label_4
_geom_torsion
_geom_torsion_site_symmetry_1
_geom_torsion_site_symmetry_2
_geom_torsion_site_symmetry_3
_geom_torsion_site_symmetry_4
_geom_torsion_publ_flag
Se1 N1 C6 N2 -2.4(5) . . . . ?
Se1 N1 C6 N3 -177.6(3) . . . . ?
Se1 C1 C2 C3 -177.6(3) . . . . ?
N1 Se1 C1 N2 1.3(3) . . . . ?
N1 Se1 C1 C2 178.7(4) . . . . ?
N2 C1 C2 C3 -0.4(6) . . . . ?
C1 Se1 N1 C6 0.6(3) . . . . ?
C1 N2 C5 C4 2.5(6) . . . . ?
C1 N2 C6 N1 3.5(5) . . . . ?
C1 N2 C6 N3 179.0(3) . . . . ?
C1 C2 C3 C4 1.1(6) . . . . ?
C2 C3 C4 C5 -0.1(6) . . . . ?
C3 C4 C5 N2 -1.8(6) . . . . ?
C5 N2 C1 Se1 176.2(3) . . . . ?
C5 N2 C1 C2 -1.5(5) . . . . ?
C5 N2 C6 N1 -175.5(4) . . . . ?
C5 N2 C6 N3 0.1(6) . . . . ?
C6 N2 C1 Se1 -2.8(4) . . . . ?
C6 N2 C1 C2 179.5(3) . . . . ?
C6 N2 C5 C4 -178.5(4) . . . . ?
C7 N3 C6 N1 -120.0(4) . . . . ?
C7 N3 C6 N2 64.9(5) . . . . ?
C8 N3 C6 N1 12.7(6) . . . . ?
C8 N3 C6 N2 -162.5(3) . . . . ?

loop_
_twin_individual_id
_twin_individual_mass_fraction_refined
1 0.8558(10)
2 0.1442(10)
